data_6000697
loop_
_publ_author_name
'Bataille, T.'
'Auffredic, J. P.'
'Louer, D.'

_publ_section_title
;
 Ab initio structure determination and dehydration dynamics of
 YK(C2O4)(2).4H(2)O studied by X-ray powder diffraction
;
_journal_name_full 'Chemistry of Materials'
_journal_page_first 1559
_journal_page_last 1567
_journal_paper_doi 10.1021/cm981155x
_journal_volume 11
_journal_year 1999
_chemical_formula_sum 'C4 H8 K O12 Y'
_space_group_name_H-M_alt 'I 41/a'
_cell_angle_alpha 90.000
_cell_angle_beta 90.000
_cell_angle_gamma 90.000
_cell_length_a 11.4612
_cell_length_b 11.4612
_cell_length_c 8.9040
_cell_volume 1169.62
_cod_duplicate_entry 6000288
_cod_database_code 6000697

loop_
_atom_site_label
_atom_site_fract_x
_atom_site_fract_y
_atom_site_fract_z
? ? ? ?
